data_4024622
loop_
_publ_author_name
'Satoko Hayashi'
'Takashi Nakamoto'
'Mao Minoura'
'Waro Nakanishi'

_publ_section_title
;
Evidence for Effective p(Z)-\p(Ar) Conjugations (Z = S, Se, and Te, as
Well as Z = O) in 9-(Arylchalcogenyl)triptycenes: Experimental and
Theoretical Investigations
;
_journal_name_full 'Journal of Organic Chemistry'
_journal_page_first 4763
_journal_page_last 4771
_journal_paper_doi 10.1021/jo900488r
_journal_volume 74
_journal_year 2009
_chemical_formula_sum 'C26 H17 N O3'
_chemical_formula_weight 391.41
_chemical_name_systematic
; 
 ? 
;
_space_group_IT_number 14
_symmetry_cell_setting monoclinic
_symmetry_space_group_name_Hall '-P 2yn'
_symmetry_space_group_name_H-M 'P 1 21/n 1'
_atom_sites_solution_hydrogens geom
_atom_sites_solution_primary direct
_atom_sites_solution_secondary difmap
_audit_creation_method SHELXL-97
_cell_angle_alpha 90.00
_cell_angle_beta 103.7440(10)
_cell_angle_gamma 90.00
_cell_formula_units_Z 4
_cell_length_a 11.5872(6)
_cell_length_b 13.3959(7)
_cell_length_c 12.7941(7)
_cell_measurement_reflns_used 5421
_cell_measurement_temperature 233
_cell_measurement_theta_max 28.17
_cell_measurement_theta_min 2.46
_cell_volume 1929.05(18)
_computing_cell_refinement 'APEX2 (Bruker AXS, 2006)'
_computing_data_collection 'APEX2 (Bruker AXS, 2006)'
_computing_data_reduction 'SAINT (Bruker AXS, 2004)'
_computing_molecular_graphics 'XSHEL (Bruker AXS,2002)'
_computing_publication_material 'XCIF (Bruker AXS, 2001)'
_computing_structure_refinement 'SHELXL-97 (Sheldrick, 1997)'
_computing_structure_solution 'SHELXS-97 (Sheldrick, 1990)'
_diffrn_ambient_temperature 233
_diffrn_detector_area_resol_mean 8.333
_diffrn_measured_fraction_theta_full 0.974
_diffrn_measured_fraction_theta_max 0.974
_diffrn_measurement_device_type 'Bruker APEXII CCD area detector'
_diffrn_measurement_method 'phi and omega scans'
_diffrn_radiation_monochromator graphite
_diffrn_radiation_source 'fine-focus sealed tube'
_diffrn_radiation_type MoK\a
_diffrn_radiation_wavelength 0.71073
_diffrn_reflns_av_R_equivalents 0.0190
_diffrn_reflns_av_sigmaI/netI 0.0195
_diffrn_reflns_limit_h_max 15
_diffrn_reflns_limit_h_min -12
_diffrn_reflns_limit_k_max 17
_diffrn_reflns_limit_k_min -10
_diffrn_reflns_limit_l_max 16
_diffrn_reflns_limit_l_min -15
_diffrn_reflns_number 10492
_diffrn_reflns_theta_full 27.50
_diffrn_reflns_theta_max 27.50
_diffrn_reflns_theta_min 2.13
_exptl_absorpt_coefficient_mu 0.088
_exptl_absorpt_correction_T_max 0.9739
_exptl_absorpt_correction_T_min 0.9571
_exptl_absorpt_correction_type empirical
_exptl_absorpt_process_details 'SADABS Sheldrick 1996'
_exptl_crystal_colour colorless
_exptl_crystal_density_diffrn 1.348
_exptl_crystal_density_method 'not measured'
_exptl_crystal_description plate
_exptl_crystal_F_000 816
_exptl_crystal_size_max 0.50
_exptl_crystal_size_mid 0.40
_exptl_crystal_size_min 0.30
_refine_diff_density_max 0.274
_refine_diff_density_min -0.202
_refine_diff_density_rms 0.032
_refine_ls_extinction_coef 0.0138(15)
_refine_ls_extinction_expression Fc^*^=kFc[1+0.001xFc^2^\l^3^/sin(2\q)]^-1/4^
_refine_ls_extinction_method SHELXL
_refine_ls_goodness_of_fit_ref 1.052
_refine_ls_hydrogen_treatment mixed
_refine_ls_matrix_type full
_refine_ls_number_parameters 272
_refine_ls_number_reflns 4322
_refine_ls_number_restraints 0
_refine_ls_restrained_S_all 1.052
_refine_ls_R_factor_all 0.0448
_refine_ls_R_factor_gt 0.0380
_refine_ls_shift/su_max 0.000
_refine_ls_shift/su_mean 0.000
_refine_ls_structure_factor_coef Fsqd
_refine_ls_weighting_details 'calc w=1/[\s^2^(Fo^2^)+(0.0579P)^2^+0.3852P] where P=(Fo^2^+2Fc^2^)/3'
_refine_ls_weighting_scheme calc
_refine_ls_wR_factor_gt 0.1055
_refine_ls_wR_factor_ref 0.1122
_reflns_number_gt 3662
_reflns_number_total 4322
_reflns_threshold_expression >2sigma(I)
_cod_data_source_file jo900488r_si_003.cif
_cod_data_source_block 1j
_cod_original_sg_symbol_H-M P21/n
_cod_database_code 4024622

loop_
_symmetry_equiv_pos_as_xyz
'x, y, z'
'-x+1/2, y+1/2, -z+1/2'
'-x, -y, -z'
'x-1/2, -y-1/2, z-1/2'

loop_
_atom_site_label
_atom_site_type_symbol
_atom_site_fract_x
_atom_site_fract_y
_atom_site_fract_z
_atom_site_U_iso_or_equiv
_atom_site_adp_type
_atom_site_occupancy
_atom_site_symmetry_multiplicity
_atom_site_calc_flag
_atom_site_refinement_flags
_atom_site_disorder_assembly
_atom_site_disorder_group
C1 C 0.24020(9) 0.15977(8) 0.06029(9) 0.0290(2) Uani 1 1 d . . .
C2 C 0.31710(9) 0.10305(8) 0.15570(9) 0.0312(2) Uani 1 1 d . . .
C3 C 0.38624(10) 0.02014(9) 0.14932(11) 0.0373(3) Uani 1 1 d . . .
H3A H 0.3872 -0.0081 0.0831 0.045 Uiso 1 1 calc R . .
C4 C 0.45457(12) -0.01999(10) 0.24482(12) 0.0482(3) Uani 1 1 d . . .
H4A H 0.5012 -0.0760 0.2422 0.058 Uiso 1 1 calc R . .
C5 C 0.45383(13) 0.02213(12) 0.34269(12) 0.0530(4) Uani 1 1 d . . .
H5A H 0.5005 -0.0054 0.4054 0.064 Uiso 1 1 calc R . .
C6 C 0.38402(12) 0.10548(11) 0.34891(11) 0.0457(3) Uani 1 1 d . . .
H6A H 0.3836 0.1337 0.4152 0.055 Uiso 1 1 calc R . .
C7 C 0.31531(10) 0.14568(9) 0.25509(9) 0.0345(3) Uani 1 1 d . . .
C8 C 0.23590(10) 0.23775(9) 0.24496(9) 0.0350(3) Uani 1 1 d . . .
H8A H 0.2342 0.2674 0.3146 0.042 Uiso 1 1 calc R . .
C9 C 0.28431(10) 0.30847(9) 0.17246(9) 0.0330(2) Uani 1 1 d . . .
C10 C 0.32765(11) 0.40366(9) 0.19970(11) 0.0425(3) Uani 1 1 d . . .
H10A H 0.3246 0.4312 0.2657 0.051 Uiso 1 1 calc R . .
C11 C 0.37574(12) 0.45759(10) 0.12748(13) 0.0493(3) Uani 1 1 d . . .
H11A H 0.4034 0.5222 0.1445 0.059 Uiso 1 1 calc R . .
C12 C 0.38260(11) 0.41574(10) 0.03060(12) 0.0457(3) Uani 1 1 d . . .
H12A H 0.4155 0.4523 -0.0169 0.055 Uiso 1 1 calc R . .
C13 C 0.34090(10) 0.31958(9) 0.00307(10) 0.0359(3) Uani 1 1 d . . .
H13A H 0.3475 0.2911 -0.0616 0.043 Uiso 1 1 calc R . .
C14 C 0.28943(9) 0.26685(8) 0.07333(9) 0.0299(2) Uani 1 1 d . . .
C15 C 0.11529(10) 0.16187(8) 0.08140(9) 0.0313(2) Uani 1 1 d . . .
C16 C 0.01251(11) 0.12292(9) 0.01589(11) 0.0388(3) Uani 1 1 d . . .
H16A H 0.0133 0.0959 -0.0509 0.047 Uiso 1 1 calc R . .
C17 C -0.09207(11) 0.12491(10) 0.05164(13) 0.0472(3) Uani 1 1 d . . .
H17A H -0.1618 0.0993 0.0083 0.057 Uiso 1 1 calc R . .
C18 C -0.09281(11) 0.16458(10) 0.15094(12) 0.0472(3) Uani 1 1 d . . .
H18A H -0.1629 0.1645 0.1743 0.057 Uiso 1 1 calc R . .
C19 C 0.00983(11) 0.20467(10) 0.21652(11) 0.0412(3) Uani 1 1 d . . .
H19A H 0.0085 0.2321 0.2830 0.049 Uiso 1 1 calc R . .
C20 C 0.11428(10) 0.20330(8) 0.18152(10) 0.0337(3) Uani 1 1 d . . .
C21 C 0.20513(10) 0.14399(9) -0.13595(9) 0.0332(3) Uani 1 1 d . . .
C22 C 0.24228(12) 0.08994(10) -0.21537(10) 0.0413(3) Uani 1 1 d . . .
H22A H 0.2876 0.0324 -0.1972 0.050 Uiso 1 1 calc R . .
C23 C 0.21176(12) 0.12183(11) -0.32071(11) 0.0465(3) Uani 1 1 d . . .
H23A H 0.2366 0.0867 -0.3741 0.056 Uiso 1 1 calc R . .
C24 C 0.14356(11) 0.20705(11) -0.34553(10) 0.0421(3) Uani 1 1 d . . .
C25 C 0.10178(11) 0.25915(10) -0.26878(10) 0.0398(3) Uani 1 1 d . . .
H25A H 0.0541 0.3152 -0.2880 0.048 Uiso 1 1 calc R . .
C26 C 0.13189(10) 0.22686(9) -0.16305(10) 0.0367(3) Uani 1 1 d . . .
H26A H 0.1034 0.2603 -0.1106 0.044 Uiso 1 1 calc R . .
O1 O 0.24864(7) 0.10784(6) -0.03449(6) 0.0356(2) Uani 1 1 d . . .
N1 N 0.11867(12) 0.24505(12) -0.45523(10) 0.0565(3) Uani 1 1 d . . .
O2 O 0.14712(13) 0.19362(12) -0.52417(9) 0.0837(4) Uani 1 1 d . . .
O3 O 0.07193(12) 0.32688(11) -0.47411(10) 0.0758(4) Uani 1 1 d . . .

loop_
_atom_site_aniso_label
_atom_site_aniso_U_11
_atom_site_aniso_U_22
_atom_site_aniso_U_33
_atom_site_aniso_U_23
_atom_site_aniso_U_13
_atom_site_aniso_U_12
C1 0.0294(5) 0.0281(5) 0.0294(5) -0.0002(4) 0.0067(4) 0.0010(4)
C2 0.0275(5) 0.0301(5) 0.0359(6) 0.0055(4) 0.0072(4) -0.0009(4)
C3 0.0330(6) 0.0321(6) 0.0474(7) 0.0044(5) 0.0108(5) 0.0018(5)
C4 0.0379(7) 0.0415(7) 0.0648(9) 0.0179(6) 0.0116(6) 0.0097(5)
C5 0.0442(7) 0.0629(9) 0.0486(8) 0.0251(7) 0.0043(6) 0.0097(6)
C6 0.0424(7) 0.0586(8) 0.0349(6) 0.0104(6) 0.0066(5) -0.0008(6)
C7 0.0315(6) 0.0382(6) 0.0341(6) 0.0056(5) 0.0081(4) -0.0009(5)
C8 0.0354(6) 0.0393(6) 0.0310(5) -0.0027(5) 0.0091(5) 0.0015(5)
C9 0.0280(5) 0.0324(6) 0.0377(6) -0.0014(5) 0.0060(4) 0.0018(4)
C10 0.0372(6) 0.0362(6) 0.0526(8) -0.0104(5) 0.0079(6) -0.0001(5)
C11 0.0420(7) 0.0308(6) 0.0730(10) -0.0029(6) 0.0093(6) -0.0062(5)
C12 0.0365(6) 0.0407(7) 0.0594(8) 0.0132(6) 0.0101(6) -0.0057(5)
C13 0.0301(5) 0.0393(6) 0.0378(6) 0.0060(5) 0.0069(5) -0.0014(5)
C14 0.0259(5) 0.0284(5) 0.0343(6) 0.0023(4) 0.0049(4) 0.0013(4)
C15 0.0293(5) 0.0265(5) 0.0383(6) 0.0048(4) 0.0080(4) 0.0018(4)
C16 0.0345(6) 0.0331(6) 0.0467(7) 0.0002(5) 0.0052(5) -0.0013(5)
C17 0.0292(6) 0.0417(7) 0.0680(9) 0.0037(6) 0.0059(6) -0.0030(5)
C18 0.0315(6) 0.0442(7) 0.0700(9) 0.0101(6) 0.0205(6) 0.0059(5)
C19 0.0399(6) 0.0393(6) 0.0489(7) 0.0069(5) 0.0195(6) 0.0075(5)
C20 0.0327(6) 0.0306(5) 0.0389(6) 0.0049(5) 0.0108(5) 0.0032(4)
C21 0.0309(5) 0.0382(6) 0.0304(6) -0.0022(5) 0.0067(4) -0.0038(4)
C22 0.0420(7) 0.0419(7) 0.0423(7) -0.0080(5) 0.0144(5) -0.0024(5)
C23 0.0492(7) 0.0557(8) 0.0381(7) -0.0123(6) 0.0174(6) -0.0112(6)
C24 0.0370(6) 0.0583(8) 0.0304(6) 0.0002(5) 0.0069(5) -0.0160(6)
C25 0.0308(6) 0.0491(7) 0.0374(6) 0.0047(5) 0.0042(5) -0.0043(5)
C26 0.0330(6) 0.0441(7) 0.0327(6) -0.0014(5) 0.0072(5) 0.0022(5)
O1 0.0399(4) 0.0343(4) 0.0319(4) -0.0027(3) 0.0068(3) 0.0059(3)
N1 0.0528(7) 0.0801(10) 0.0354(6) 0.0067(6) 0.0081(5) -0.0222(7)
O2 0.1071(11) 0.1141(11) 0.0333(6) -0.0054(6) 0.0236(6) -0.0159(9)
O3 0.0852(9) 0.0885(9) 0.0529(7) 0.0272(6) 0.0148(6) -0.0061(7)

loop_
_atom_type_symbol
_atom_type_description
_atom_type_scat_dispersion_real
_atom_type_scat_dispersion_imag
_atom_type_scat_source
C C 0.0033 0.0016 'International Tables Vol C Tables 4.2.6.8 and 6.1.1.4'
H H 0.0000 0.0000 'International Tables Vol C Tables 4.2.6.8 and 6.1.1.4'
N N 0.0061 0.0033 'International Tables Vol C Tables 4.2.6.8 and 6.1.1.4'
O O 0.0106 0.0060 'International Tables Vol C Tables 4.2.6.8 and 6.1.1.4'

loop_
_geom_angle_atom_site_label_1
_geom_angle_atom_site_label_2
_geom_angle_atom_site_label_3
_geom_angle
_geom_angle_site_symmetry_1
_geom_angle_site_symmetry_3
_geom_angle_publ_flag
O1 C1 C2 107.00(9) . . ?
O1 C1 C15 114.71(9) . . ?
C2 C1 C15 105.28(9) . . ?
O1 C1 C14 116.75(9) . . ?
C2 C1 C14 104.22(8) . . ?
C15 C1 C14 107.75(8) . . ?
C3 C2 C7 121.03(11) . . ?
C3 C2 C1 125.94(11) . . ?
C7 C2 C1 113.00(10) . . ?
C2 C3 C4 118.26(12) . . ?
C2 C3 H3A 120.9 . . ?
C4 C3 H3A 120.9 . . ?
C5 C4 C3 120.93(12) . . ?
C5 C4 H4A 119.5 . . ?
C3 C4 H4A 119.5 . . ?
C4 C5 C6 120.69(12) . . ?
C4 C5 H5A 119.7 . . ?
C6 C5 H5A 119.7 . . ?
C7 C6 C5 119.05(13) . . ?
C7 C6 H6A 120.5 . . ?
C5 C6 H6A 120.5 . . ?
C6 C7 C2 120.04(12) . . ?
C6 C7 C8 126.87(11) . . ?
C2 C7 C8 113.06(10) . . ?
C9 C8 C20 107.00(9) . . ?
C9 C8 C7 104.64(9) . . ?
C20 C8 C7 105.29(9) . . ?
C9 C8 H8A 113.1 . . ?
C20 C8 H8A 113.1 . . ?
C7 C8 H8A 113.1 . . ?
C10 C9 C14 120.27(11) . . ?
C10 C9 C8 125.71(11) . . ?
C14 C9 C8 113.90(10) . . ?
C9 C10 C11 119.36(12) . . ?
C9 C10 H10A 120.3 . . ?
C11 C10 H10A 120.3 . . ?
C12 C11 C10 120.26(12) . . ?
C12 C11 H11A 119.9 . . ?
C10 C11 H11A 119.9 . . ?
C11 C12 C13 120.86(12) . . ?
C11 C12 H12A 119.6 . . ?
C13 C12 H12A 119.6 . . ?
C14 C13 C12 119.02(12) . . ?
C14 C13 H13A 120.5 . . ?
C12 C13 H13A 120.5 . . ?
C13 C14 C9 120.17(11) . . ?
C13 C14 C1 127.67(10) . . ?
C9 C14 C1 112.05(9) . . ?
C16 C15 C20 120.70(11) . . ?
C16 C15 C1 126.73(11) . . ?
C20 C15 C1 112.46(10) . . ?
C15 C16 C17 118.94(12) . . ?
C15 C16 H16A 120.5 . . ?
C17 C16 H16A 120.5 . . ?
C18 C17 C16 120.40(12) . . ?
C18 C17 H17A 119.8 . . ?
C16 C17 H17A 119.8 . . ?
C17 C18 C19 120.88(12) . . ?
C17 C18 H18A 119.6 . . ?
C19 C18 H18A 119.6 . . ?
C20 C19 C18 119.15(12) . . ?
C20 C19 H19A 120.4 . . ?
C18 C19 H19A 120.4 . . ?
C19 C20 C15 119.93(11) . . ?
C19 C20 C8 126.35(11) . . ?
C15 C20 C8 113.62(10) . . ?
O1 C21 C26 125.88(10) . . ?
O1 C21 C22 113.58(11) . . ?
C26 C21 C22 120.53(11) . . ?
C23 C22 C21 119.95(13) . . ?
C23 C22 H22A 120.0 . . ?
C21 C22 H22A 120.0 . . ?
C22 C23 C24 118.74(12) . . ?
C22 C23 H23A 120.6 . . ?
C24 C23 H23A 120.6 . . ?
C23 C24 C25 122.10(12) . . ?
C23 C24 N1 118.81(12) . . ?
C25 C24 N1 119.05(13) . . ?
C26 C25 C24 119.15(12) . . ?
C26 C25 H25A 120.4 . . ?
C24 C25 H25A 120.4 . . ?
C25 C26 C21 119.37(11) . . ?
C25 C26 H26A 120.3 . . ?
C21 C26 H26A 120.3 . . ?
C21 O1 C1 123.57(9) . . ?
O2 N1 O3 123.04(14) . . ?
O2 N1 C24 118.17(15) . . ?
O3 N1 C24 118.78(13) . . ?

loop_
_geom_bond_atom_site_label_1
_geom_bond_atom_site_label_2
_geom_bond_distance
_geom_bond_site_symmetry_2
_geom_bond_publ_flag
C1 O1 1.4214(13) . ?
C1 C2 1.5311(15) . ?
C1 C15 1.5343(15) . ?
C1 C14 1.5381(15) . ?
C2 C3 1.3832(16) . ?
C2 C7 1.3986(16) . ?
C3 C4 1.3961(18) . ?
C3 H3A 0.9300 . ?
C4 C5 1.375(2) . ?
C4 H4A 0.9300 . ?
C5 C6 1.392(2) . ?
C5 H5A 0.9300 . ?
C6 C7 1.3823(17) . ?
C6 H6A 0.9300 . ?
C7 C8 1.5257(16) . ?
C8 C9 1.5230(16) . ?
C8 C20 1.5213(16) . ?
C8 H8A 0.9800 . ?
C9 C10 1.3844(17) . ?
C9 C14 1.3995(16) . ?
C10 C11 1.390(2) . ?
C10 H10A 0.9300 . ?
C11 C12 1.380(2) . ?
C11 H11A 0.9300 . ?
C12 C13 1.3914(18) . ?
C12 H12A 0.9300 . ?
C13 C14 1.3848(16) . ?
C13 H13A 0.9300 . ?
C15 C16 1.3852(16) . ?
C15 C20 1.3987(16) . ?
C16 C17 1.3934(19) . ?
C16 H16A 0.9300 . ?
C17 C18 1.379(2) . ?
C17 H17A 0.9300 . ?
C18 C19 1.390(2) . ?
C18 H18A 0.9300 . ?
C19 C20 1.3867(16) . ?
C19 H19A 0.9300 . ?
C21 O1 1.3649(14) . ?
C21 C26 1.3904(17) . ?
C21 C22 1.3963(16) . ?
C22 C23 1.3775(19) . ?
C22 H22A 0.9300 . ?
C23 C24 1.382(2) . ?
C23 H23A 0.9300 . ?
C24 C25 1.3826(18) . ?
C24 N1 1.4559(17) . ?
C25 C26 1.3836(17) . ?
C25 H25A 0.9300 . ?
C26 H26A 0.9300 . ?
N1 O2 1.2246(18) . ?
N1 O3 1.2212(19) . ?

loop_
_geom_torsion_atom_site_label_1
_geom_torsion_atom_site_label_2
_geom_torsion_atom_site_label_3
_geom_torsion_atom_site_label_4
_geom_torsion
_geom_torsion_site_symmetry_1
_geom_torsion_site_symmetry_2
_geom_torsion_site_symmetry_3
_geom_torsion_site_symmetry_4
_geom_torsion_publ_flag
O1 C1 C2 C3 3.11(15) . . . . ?
C15 C1 C2 C3 125.57(11) . . . . ?
C14 C1 C2 C3 -121.15(11) . . . . ?
O1 C1 C2 C7 -179.06(9) . . . . ?
C15 C1 C2 C7 -56.60(12) . . . . ?
C14 C1 C2 C7 56.68(12) . . . . ?
C7 C2 C3 C4 -0.11(17) . . . . ?
C1 C2 C3 C4 177.57(11) . . . . ?
C2 C3 C4 C5 -0.41(19) . . . . ?
C3 C4 C5 C6 0.5(2) . . . . ?
C4 C5 C6 C7 -0.1(2) . . . . ?
C5 C6 C7 C2 -0.40(19) . . . . ?
C5 C6 C7 C8 -178.32(12) . . . . ?
C3 C2 C7 C6 0.51(17) . . . . ?
C1 C2 C7 C6 -177.44(11) . . . . ?
C3 C2 C7 C8 178.71(10) . . . . ?
C1 C2 C7 C8 0.75(14) . . . . ?
C6 C7 C8 C9 121.13(13) . . . . ?
C2 C7 C8 C9 -56.92(12) . . . . ?
C6 C7 C8 C20 -126.26(13) . . . . ?
C2 C7 C8 C20 55.70(12) . . . . ?
C20 C8 C9 C10 127.97(12) . . . . ?
C7 C8 C9 C10 -120.64(12) . . . . ?
C20 C8 C9 C14 -55.97(12) . . . . ?
C7 C8 C9 C14 55.43(12) . . . . ?
C14 C9 C10 C11 0.30(18) . . . . ?
C8 C9 C10 C11 176.13(12) . . . . ?
C9 C10 C11 C12 -1.4(2) . . . . ?
C10 C11 C12 C13 0.5(2) . . . . ?
C11 C12 C13 C14 1.56(19) . . . . ?
C12 C13 C14 C9 -2.69(17) . . . . ?
C12 C13 C14 C1 -178.63(11) . . . . ?
C10 C9 C14 C13 1.79(17) . . . . ?
C8 C9 C14 C13 -174.51(10) . . . . ?
C10 C9 C14 C1 178.31(10) . . . . ?
C8 C9 C14 C1 2.01(13) . . . . ?
O1 C1 C14 C13 0.38(16) . . . . ?
C2 C1 C14 C13 118.12(12) . . . . ?
C15 C1 C14 C13 -130.37(12) . . . . ?
O1 C1 C14 C9 -175.82(9) . . . . ?
C2 C1 C14 C9 -58.08(11) . . . . ?
C15 C1 C14 C9 53.42(12) . . . . ?
O1 C1 C15 C16 -3.10(16) . . . . ?
C2 C1 C15 C16 -120.44(12) . . . . ?
C14 C1 C15 C16 128.78(12) . . . . ?
O1 C1 C15 C20 172.92(9) . . . . ?
C2 C1 C15 C20 55.57(11) . . . . ?
C14 C1 C15 C20 -55.21(12) . . . . ?
C20 C15 C16 C17 -0.48(17) . . . . ?
C1 C15 C16 C17 175.23(11) . . . . ?
C15 C16 C17 C18 -0.36(19) . . . . ?
C16 C17 C18 C19 1.0(2) . . . . ?
C17 C18 C19 C20 -0.81(19) . . . . ?
C18 C19 C20 C15 -0.03(18) . . . . ?
C18 C19 C20 C8 -176.00(11) . . . . ?
C16 C15 C20 C19 0.68(17) . . . . ?
C1 C15 C20 C19 -175.61(10) . . . . ?
C16 C15 C20 C8 177.14(10) . . . . ?
C1 C15 C20 C8 0.85(13) . . . . ?
C9 C8 C20 C19 -129.61(12) . . . . ?
C7 C8 C20 C19 119.45(12) . . . . ?
C9 C8 C20 C15 54.20(12) . . . . ?
C7 C8 C20 C15 -56.74(12) . . . . ?
O1 C21 C22 C23 -175.67(11) . . . . ?
C26 C21 C22 C23 3.59(18) . . . . ?
C21 C22 C23 C24 -0.52(19) . . . . ?
C22 C23 C24 C25 -2.25(19) . . . . ?
C22 C23 C24 N1 175.47(11) . . . . ?
C23 C24 C25 C26 1.93(18) . . . . ?
N1 C24 C25 C26 -175.78(11) . . . . ?
C24 C25 C26 C21 1.17(18) . . . . ?
O1 C21 C26 C25 175.26(11) . . . . ?
C22 C21 C26 C25 -3.91(18) . . . . ?
C26 C21 O1 C1 -10.46(17) . . . . ?
C22 C21 O1 C1 168.76(10) . . . . ?
C2 C1 O1 C21 -170.63(9) . . . . ?
C15 C1 O1 C21 73.02(13) . . . . ?
C14 C1 O1 C21 -54.41(13) . . . . ?
C23 C24 N1 O2 8.53(19) . . . . ?
C25 C24 N1 O2 -173.68(13) . . . . ?
C23 C24 N1 O3 -170.59(13) . . . . ?
C25 C24 N1 O3 7.20(18) . . . . ?
